data_7716225
loop_
_publ_author_name
'You, Shuhao'
'Shi, Wenyu'
'Ouyang, Ruoxue'
'Wang, Yang'
'Shi, Xiaochao'

_publ_section_title
;
 Synthesis of bis(oxazoline)-based rare-earth metal complexes and their
 catalytic performance in the polymerization of isoprene and polar
 <i>ortho</i>-methoxystyrene.
;
_journal_issue 25
_journal_name_full 'Dalton transactions (Cambridge, England : 2003)'
_journal_page_first 10563
_journal_page_last 10570
_journal_paper_doi 10.1039/d4dt01036a
_journal_volume 53
_journal_year 2024
_chemical_formula_moiety 'C29 H51 N2 O3 Si2 Y'
_chemical_formula_sum 'C29 H51 N2 O3 Si2 Y'
_chemical_formula_weight 620.80
_chemical_name_systematic Ph-BOX-Y
_space_group_crystal_system triclinic
_space_group_IT_number 2
_space_group_name_Hall '-P 1'
_space_group_name_H-M_alt 'P -1'
_atom_sites_solution_hydrogens geom
_atom_sites_solution_primary dual
_audit_creation_date 2023-07-12
_audit_creation_method
;
Olex2 1.2
(compiled 2018.05.29 svn.r3508 for OlexSys, GUI svn.r5506)
;
_audit_update_record
;
2024-04-07 deposited with the CCDC.	2024-05-29 downloaded from the CCDC.
;
_cell_angle_alpha 92.529(3)
_cell_angle_beta 100.532(3)
_cell_angle_gamma 112.138(2)
_cell_formula_units_Z 2
_cell_length_a 10.3675(12)
_cell_length_b 11.7613(12)
_cell_length_c 14.9863(10)
_cell_measurement_reflns_used 9938
_cell_measurement_temperature 150(2)
_cell_measurement_theta_max 27.388
_cell_measurement_theta_min 2.171
_cell_volume 1651.3(3)
_computing_cell_refinement 'SAINT V8.40B (?, 2016)'
_computing_data_reduction 'SAINT V8.40B (?, 2016)'
_computing_molecular_graphics 'Olex2 (Dolomanov et al., 2009)'
_computing_publication_material 'Olex2 (Dolomanov et al., 2009)'
_computing_structure_refinement 'ShelXL (Sheldrick, 2015)'
_computing_structure_solution 'ShelXT (Sheldrick, 2015)'
_diffrn_ambient_temperature 150.0
_diffrn_measured_fraction_theta_full 0.998
_diffrn_measured_fraction_theta_max 0.996
_diffrn_measurement_device_type 'Bruker APEX-II CCD'
_diffrn_measurement_method '\f and \w scans'
_diffrn_radiation_type MoK\a
_diffrn_radiation_wavelength 0.71073
_diffrn_reflns_av_R_equivalents 0.0988
_diffrn_reflns_av_unetI/netI 0.0504
_diffrn_reflns_Laue_measured_fraction_full 0.998
_diffrn_reflns_Laue_measured_fraction_max 0.996
_diffrn_reflns_limit_h_max 13
_diffrn_reflns_limit_h_min -13
_diffrn_reflns_limit_k_max 15
_diffrn_reflns_limit_k_min -15
_diffrn_reflns_limit_l_max 18
_diffrn_reflns_limit_l_min -19
_diffrn_reflns_number 55689
_diffrn_reflns_point_group_measured_fraction_full 0.998
_diffrn_reflns_point_group_measured_fraction_max 0.996
_diffrn_reflns_theta_full 25.242
_diffrn_reflns_theta_max 27.531
_diffrn_reflns_theta_min 2.172
_diffrn_standards_number 0
_exptl_absorpt_coefficient_mu 1.868
_exptl_absorpt_correction_T_max 0.7456
_exptl_absorpt_correction_T_min 0.5978
_exptl_crystal_density_diffrn 1.249
_exptl_crystal_description block
_exptl_crystal_F_000 660
_exptl_crystal_size_max 0.23
_exptl_crystal_size_mid 0.19
_exptl_crystal_size_min 0.18
_refine_diff_density_max 0.530
_refine_diff_density_min -0.408
_refine_diff_density_rms 0.055
_refine_ls_extinction_method none
_refine_ls_goodness_of_fit_ref 1.033
_refine_ls_hydrogen_treatment constr
_refine_ls_matrix_type full
_refine_ls_number_parameters 344
_refine_ls_number_reflns 7598
_refine_ls_number_restraints 0
_refine_ls_restrained_S_all 1.033
_refine_ls_R_factor_all 0.0454
_refine_ls_R_factor_gt 0.0319
_refine_ls_shift/su_max 0.001
_refine_ls_shift/su_mean 0.000
_refine_ls_structure_factor_coef Fsqd
_refine_ls_weighting_details 'w=1/[\s^2^(Fo^2^)+(0.0309P)^2^+0.4339P] where P=(Fo^2^+2Fc^2^)/3'
_refine_ls_weighting_scheme calc
_refine_ls_wR_factor_gt 0.0725
_refine_ls_wR_factor_ref 0.0768
_reflns_Friedel_coverage 0.000
_reflns_number_gt 6298
_reflns_number_total 7598
_reflns_threshold_expression 'I > 2\s(I)'
_cod_data_source_file d4dt01036a2.cif
_cod_data_source_block ph-box-y_a
_cod_depositor_comments 'Adding full bibliography for 7716223--7716225.cif.'
_cod_database_code 7716225
_shelx_shelxl_version_number 2018/3
_shelx_space_group_comment
;
The symmetry employed for this shelxl refinement is uniquely defined
by the following loop, which should always be used as a source of
symmetry information in preference to the above space-group names.
They are only intended as comments.
;
_shelx_estimated_absorpt_t_max 0.730
_shelx_estimated_absorpt_t_min 0.673
_olex2_refinement_description
;
1. Fixed Uiso
 At 1.2 times of:
  All C(H) groups, All C(H,H) groups
 At 1.5 times of:
  All C(H,H,H) groups
2.a Secondary CH2 refined with riding coordinates:
 C00H(H00D,H00F), C00I(H00G,H00H), C00M(H00N,H00O), C00O(H00S,H00T), C00T(H00,
 HB), C00W(H2AA,HG), C010(H01A,H01B), C011(H01C,H01D)
2.b Aromatic/amide H refined with riding coordinates:
 C00E(H00E), C00J(H00J), C00L(H00M), C00Q(H00X), C00R(H00Y)
2.c Idealised Me refined as rotating group:
 C00G(H00A,H00B,H00C), C00K(H00I,H00K,H00L), C00N(H00P,H00Q,H00R), C00P(H00U,
 H00V,H00W), C00S(H00Z,H,HA), C00U(H0AA,HC,HD), C00V(H1AA,HE,HF), C00X(H3AA,HH,
 HI), C00Y(H4AA,HJ,HK), C00Z(H5AA,HL,HM)
;
_olex2_submission_special_instructions 'No special instructions were received'

loop_
_space_group_symop_operation_xyz
'x, y, z'
'-x, -y, -z'

loop_
_atom_site_label
_atom_site_type_symbol
_atom_site_fract_x
_atom_site_fract_y
_atom_site_fract_z
_atom_site_U_iso_or_equiv
_atom_site_adp_type
_atom_site_occupancy
_atom_site_site_symmetry_order
_atom_site_calc_flag
_atom_site_refinement_flags_posn
_atom_site_refinement_flags_adp
_atom_site_refinement_flags_occupancy
_atom_site_disorder_assembly
_atom_site_disorder_group
Y001 Y 0.48000(2) 0.19340(2) 0.25969(2) 0.02166(6) Uani 1 1 d . . . . .
Si02 Si 0.68270(6) 0.40125(5) 0.11189(4) 0.02933(13) Uani 1 1 d . . . . .
Si03 Si 0.15011(6) -0.09785(5) 0.16800(4) 0.03117(13) Uani 1 1 d . . . . .
O004 O 0.41542(14) 0.54390(12) 0.31045(9) 0.0301(3) Uani 1 1 d . . . . .
O005 O 0.79407(14) 0.48080(12) 0.48711(9) 0.0300(3) Uani 1 1 d . . . . .
O006 O 0.58485(15) 0.04402(13) 0.24305(10) 0.0336(3) Uani 1 1 d . . . . .
N007 N 0.39174(16) 0.34525(14) 0.28524(10) 0.0232(3) Uani 1 1 d . . . . .
N008 N 0.63903(16) 0.30423(14) 0.39773(10) 0.0216(3) Uani 1 1 d . . . . .
C009 C 0.4741(2) 0.45813(17) 0.32546(12) 0.0233(4) Uani 1 1 d . . . . .
C00A C 0.7404(2) 0.26804(17) 0.46339(12) 0.0247(4) Uani 1 1 d . . . . .
C00B C 0.61189(19) 0.50357(17) 0.38157(12) 0.0231(4) Uani 1 1 d . . . . .
C00C C 0.6880(2) 0.64038(17) 0.40902(12) 0.0249(4) Uani 1 1 d . . . . .
C00D C 0.67553(19) 0.42464(17) 0.41770(12) 0.0222(4) Uani 1 1 d . . . . .
C00E C 0.6410(2) 0.70430(19) 0.46651(14) 0.0312(4) Uani 1 1 d . . . . .
H00E H 0.560302 0.660416 0.490847 0.037 Uiso 1 1 calc R . . . .
C00F C 0.2487(2) 0.34624(18) 0.24596(14) 0.0278(4) Uani 1 1 d . . . . .
C00G C 0.1846(2) 0.2727(2) 0.15123(14) 0.0358(5) Uani 1 1 d . . . . .
H00A H 0.249810 0.306560 0.110392 0.054 Uiso 1 1 calc GR . . . .
H00B H 0.093055 0.278342 0.126951 0.054 Uiso 1 1 calc GR . . . .
H00C H 0.169561 0.185867 0.155377 0.054 Uiso 1 1 calc GR . . . .
C00H C 0.5305(2) 0.25763(19) 0.11511(13) 0.0305(4) Uani 1 1 d . . . . .
H00D H 0.543800 0.189646 0.081851 0.037 Uiso 1 1 calc R . . . .
H00F H 0.444044 0.264768 0.079561 0.037 Uiso 1 1 calc R . . . .
C00I C 0.2620(2) 0.02141(18) 0.26470(14) 0.0288(4) Uani 1 1 d . . . . .
H00G H 0.287232 -0.023514 0.314883 0.035 Uiso 1 1 calc R . . . .
H00H H 0.198820 0.057981 0.284926 0.035 Uiso 1 1 calc R . . . .
C00J C 0.8083(2) 0.70634(19) 0.37553(14) 0.0320(5) Uani 1 1 d . . . . .
H00J H 0.843418 0.663997 0.336955 0.038 Uiso 1 1 calc R . . . .
C00K C 0.1493(2) 0.2976(2) 0.31145(16) 0.0373(5) Uani 1 1 d . . . . .
H00I H 0.136676 0.212012 0.319251 0.056 Uiso 1 1 calc GR . . . .
H00K H 0.056562 0.300422 0.286314 0.056 Uiso 1 1 calc GR . . . .
H00L H 0.190812 0.349071 0.370859 0.056 Uiso 1 1 calc GR . . . .
C00L C 0.8276(2) 0.8959(2) 0.45474(16) 0.0389(5) Uani 1 1 d . . . . .
H00M H 0.874366 0.983096 0.469911 0.047 Uiso 1 1 calc R . . . .
C00M C 0.2863(2) 0.48400(19) 0.24173(15) 0.0338(5) Uani 1 1 d . . . . .
H00N H 0.302084 0.506033 0.180490 0.041 Uiso 1 1 calc R . . . .
H00O H 0.209360 0.507777 0.255481 0.041 Uiso 1 1 calc R . . . .
C00N C 0.8491(2) 0.2468(2) 0.41593(15) 0.0375(5) Uani 1 1 d . . . . .
H00P H 0.799626 0.178545 0.366194 0.056 Uiso 1 1 calc GR . . . .
H00Q H 0.916439 0.226084 0.460218 0.056 Uiso 1 1 calc GR . . . .
H00R H 0.901109 0.322193 0.390892 0.056 Uiso 1 1 calc GR . . . .
C00O C 0.5434(3) -0.0756(2) 0.27769(16) 0.0418(5) Uani 1 1 d . . . . .
H00S H 0.443913 -0.104415 0.285853 0.050 Uiso 1 1 calc R . . . .
H00T H 0.606748 -0.069676 0.337304 0.050 Uiso 1 1 calc R . . . .
C00P C 0.6605(3) 0.1547(2) 0.50522(16) 0.0407(5) Uani 1 1 d . . . . .
H00U H 0.593989 0.171659 0.537133 0.061 Uiso 1 1 calc GR . . . .
H00V H 0.728513 0.133744 0.548775 0.061 Uiso 1 1 calc GR . . . .
H00W H 0.607267 0.085118 0.456835 0.061 Uiso 1 1 calc GR . . . .
C00Q C 0.8772(2) 0.8339(2) 0.39837(16) 0.0395(5) Uani 1 1 d . . . . .
H00X H 0.958833 0.878370 0.375016 0.047 Uiso 1 1 calc R . . . .
C00R C 0.7098(2) 0.8310(2) 0.48903(15) 0.0380(5) Uani 1 1 d . . . . .
H00Y H 0.675801 0.873444 0.528282 0.046 Uiso 1 1 calc R . . . .
C00S C 0.6388(3) 0.5400(2) 0.12919(16) 0.0427(6) Uani 1 1 d . . . . .
H00Z H 0.559282 0.534742 0.080079 0.064 Uiso 1 1 calc GR . . . .
H H 0.722320 0.615132 0.128223 0.064 Uiso 1 1 calc GR . . . .
HA H 0.611677 0.542739 0.188318 0.064 Uiso 1 1 calc GR . . . .
C00T C 0.6812(3) 0.0423(2) 0.1838(2) 0.0516(7) Uani 1 1 d . . . . .
H00 H 0.778345 0.061621 0.220294 0.062 Uiso 1 1 calc R . . . .
HB H 0.686239 0.103255 0.139716 0.062 Uiso 1 1 calc R . . . .
C00U C 0.7469(3) 0.4096(3) 0.00250(18) 0.0530(7) Uani 1 1 d . . . . .
H0AA H 0.783860 0.345164 -0.004854 0.079 Uiso 1 1 calc GR . . . .
HC H 0.822806 0.491004 0.004101 0.079 Uiso 1 1 calc GR . . . .
HD H 0.667510 0.396937 -0.049012 0.079 Uiso 1 1 calc GR . . . .
C00V C 0.8392(2) 0.4178(2) 0.20529(17) 0.0461(6) Uani 1 1 d . . . . .
H1AA H 0.814585 0.423826 0.264929 0.069 Uiso 1 1 calc GR . . . .
HE H 0.921191 0.492673 0.201422 0.069 Uiso 1 1 calc GR . . . .
HF H 0.863306 0.345404 0.198176 0.069 Uiso 1 1 calc GR . . . .
C00W C 0.8149(3) 0.3825(2) 0.53422(15) 0.0391(5) Uani 1 1 d . . . . .
H2AA H 0.771422 0.371676 0.588463 0.047 Uiso 1 1 calc R . . . .
HG H 0.917681 0.399991 0.554069 0.047 Uiso 1 1 calc R . . . .
C00X C 0.2235(3) -0.0732(2) 0.06139(16) 0.0442(6) Uani 1 1 d . . . . .
H3AA H 0.231671 0.008095 0.043706 0.066 Uiso 1 1 calc GR . . . .
HH H 0.159259 -0.137780 0.011844 0.066 Uiso 1 1 calc GR . . . .
HI H 0.317868 -0.076945 0.073042 0.066 Uiso 1 1 calc GR . . . .
C00Y C 0.1293(3) -0.2569(2) 0.19574(19) 0.0517(7) Uani 1 1 d . . . . .
H4AA H 0.223313 -0.260993 0.210927 0.078 Uiso 1 1 calc GR . . . .
HJ H 0.070081 -0.317696 0.142720 0.078 Uiso 1 1 calc GR . . . .
HK H 0.083493 -0.275049 0.248075 0.078 Uiso 1 1 calc GR . . . .
C00Z C -0.0342(2) -0.0994(3) 0.1358(2) 0.0556(7) Uani 1 1 d . . . . .
H5AA H -0.081258 -0.119418 0.187524 0.083 Uiso 1 1 calc GR . . . .
HL H -0.089450 -0.161809 0.082977 0.083 Uiso 1 1 calc GR . . . .
HM H -0.028292 -0.017779 0.120247 0.083 Uiso 1 1 calc GR . . . .
C010 C 0.6198(3) -0.0840(3) 0.1360(2) 0.0598(8) Uani 1 1 d . . . . .
H01A H 0.694125 -0.106699 0.116591 0.072 Uiso 1 1 calc R . . . .
H01B H 0.544778 -0.092892 0.081579 0.072 Uiso 1 1 calc R . . . .
C011 C 0.5572(3) -0.1632(2) 0.2072(2) 0.0618(8) Uani 1 1 d . . . . .
H01C H 0.462858 -0.228602 0.179166 0.074 Uiso 1 1 calc R . . . .
H01D H 0.621193 -0.202643 0.235338 0.074 Uiso 1 1 calc R . . . .

loop_
_atom_site_aniso_label
_atom_site_aniso_U_11
_atom_site_aniso_U_22
_atom_site_aniso_U_33
_atom_site_aniso_U_23
_atom_site_aniso_U_13
_atom_site_aniso_U_12
Y001 0.02119(10) 0.01964(10) 0.02300(9) 0.00148(7) 0.00396(7) 0.00722(7)
Si02 0.0320(3) 0.0293(3) 0.0268(3) 0.0090(2) 0.0087(2) 0.0104(2)
Si03 0.0250(3) 0.0243(3) 0.0380(3) 0.0030(2) 0.0047(2) 0.0039(2)
O004 0.0320(8) 0.0241(7) 0.0346(7) 0.0016(6) -0.0022(6) 0.0157(6)
O005 0.0290(7) 0.0241(7) 0.0307(7) -0.0015(6) -0.0056(6) 0.0097(6)
O006 0.0367(8) 0.0298(8) 0.0412(8) 0.0024(6) 0.0135(7) 0.0185(7)
N007 0.0212(8) 0.0232(8) 0.0248(8) 0.0021(6) 0.0021(6) 0.0097(7)
N008 0.0222(8) 0.0214(8) 0.0225(7) 0.0034(6) 0.0041(6) 0.0103(7)
C009 0.0290(10) 0.0228(10) 0.0228(9) 0.0055(7) 0.0079(8) 0.0142(8)
C00A 0.0267(10) 0.0237(10) 0.0234(9) 0.0046(7) 0.0018(7) 0.0110(8)
C00B 0.0242(9) 0.0203(9) 0.0243(9) 0.0027(7) 0.0046(7) 0.0086(8)
C00C 0.0276(10) 0.0219(10) 0.0231(9) 0.0034(7) 0.0000(8) 0.0097(8)
C00D 0.0205(9) 0.0232(10) 0.0218(9) 0.0013(7) 0.0049(7) 0.0073(8)
C00E 0.0352(11) 0.0274(11) 0.0306(10) 0.0025(8) 0.0054(9) 0.0128(9)
C00F 0.0258(10) 0.0264(10) 0.0327(10) 0.0021(8) 0.0013(8) 0.0145(8)
C00G 0.0326(11) 0.0356(12) 0.0343(11) -0.0012(9) -0.0063(9) 0.0148(10)
C00H 0.0314(11) 0.0311(11) 0.0277(10) 0.0025(8) 0.0067(8) 0.0108(9)
C00I 0.0283(10) 0.0254(10) 0.0351(11) 0.0060(8) 0.0094(8) 0.0118(9)
C00J 0.0280(11) 0.0271(11) 0.0353(11) -0.0003(9) 0.0030(9) 0.0070(9)
C00K 0.0256(11) 0.0475(14) 0.0449(12) 0.0092(10) 0.0081(9) 0.0206(10)
C00L 0.0371(12) 0.0221(10) 0.0469(13) -0.0005(9) -0.0130(10) 0.0104(10)
C00M 0.0341(11) 0.0322(11) 0.0347(11) 0.0017(9) -0.0041(9) 0.0179(10)
C00N 0.0354(12) 0.0466(14) 0.0373(12) 0.0078(10) 0.0052(9) 0.0243(11)
C00O 0.0517(14) 0.0403(13) 0.0431(13) 0.0141(10) 0.0092(11) 0.0283(12)
C00P 0.0457(13) 0.0395(13) 0.0378(12) 0.0171(10) 0.0094(10) 0.0159(11)
C00Q 0.0269(11) 0.0323(12) 0.0475(13) 0.0069(10) -0.0003(9) 0.0020(9)
C00R 0.0442(13) 0.0319(12) 0.0369(12) -0.0051(9) -0.0023(10) 0.0199(10)
C00S 0.0543(15) 0.0359(13) 0.0393(12) 0.0087(10) 0.0092(11) 0.0192(11)
C00T 0.0545(16) 0.0506(16) 0.0687(17) 0.0117(13) 0.0342(14) 0.0316(13)
C00U 0.0678(18) 0.0489(15) 0.0480(14) 0.0133(12) 0.0338(13) 0.0189(13)
C00V 0.0320(12) 0.0427(14) 0.0554(15) 0.0203(12) 0.0031(11) 0.0069(11)
C00W 0.0467(13) 0.0324(12) 0.0358(12) 0.0013(9) -0.0064(10) 0.0200(10)
C00X 0.0442(14) 0.0410(14) 0.0385(12) 0.0024(10) 0.0063(10) 0.0083(11)
C00Y 0.0601(16) 0.0283(12) 0.0589(16) 0.0064(11) 0.0133(13) 0.0083(12)
C00Z 0.0290(13) 0.0587(17) 0.0682(18) 0.0043(14) 0.0003(12) 0.0101(12)
C010 0.0513(16) 0.076(2) 0.0575(17) -0.0122(15) 0.0119(13) 0.0331(15)
C011 0.0730(19) 0.0347(14) 0.083(2) -0.0015(14) 0.0191(16) 0.0270(14)

loop_
_atom_type_symbol
_atom_type_description
_atom_type_scat_dispersion_real
_atom_type_scat_dispersion_imag
_atom_type_scat_source
C C 0.0033 0.0016 'International Tables Vol C Tables 4.2.6.8 and 6.1.1.4'
H H 0.0000 0.0000 'International Tables Vol C Tables 4.2.6.8 and 6.1.1.4'
N N 0.0061 0.0033 'International Tables Vol C Tables 4.2.6.8 and 6.1.1.4'
O O 0.0106 0.0060 'International Tables Vol C Tables 4.2.6.8 and 6.1.1.4'
Si Si 0.0817 0.0704 'International Tables Vol C Tables 4.2.6.8 and 6.1.1.4'
Y Y -2.7962 3.5667 'International Tables Vol C Tables 4.2.6.8 and 6.1.1.4'

loop_
_geom_angle_atom_site_label_1
_geom_angle_atom_site_label_2
_geom_angle_atom_site_label_3
_geom_angle
_geom_angle_site_symmetry_1
_geom_angle_site_symmetry_3
_geom_angle_publ_flag
O006 Y001 C00I 87.28(6) . . ?
N007 Y001 O006 175.81(5) . . ?
N007 Y001 N008 79.62(5) . . ?
N007 Y001 C00H 92.97(6) . . ?
N007 Y001 C00I 95.02(6) . . ?
N008 Y001 O006 96.21(5) . . ?
N008 Y001 C00H 120.03(6) . . ?
N008 Y001 C00I 119.67(6) . . ?
C00H Y001 O006 88.88(6) . . ?
C00H Y001 C00I 120.24(7) . . ?
C00H Si02 C00S 111.32(11) . . ?
C00H Si02 C00U 114.29(11) . . ?
C00H Si02 C00V 109.97(10) . . ?
C00S Si02 C00V 107.98(12) . . ?
C00U Si02 C00S 106.78(11) . . ?
C00U Si02 C00V 106.18(13) . . ?
C00I Si03 C00X 112.70(10) . . ?
C00I Si03 C00Y 111.70(11) . . ?
C00I Si03 C00Z 111.80(12) . . ?
C00Y Si03 C00X 107.67(12) . . ?
C00Y Si03 C00Z 106.77(12) . . ?
C00Z Si03 C00X 105.82(12) . . ?
C009 O004 C00M 106.29(15) . . ?
C00D O005 C00W 106.11(15) . . ?
C00O O006 Y001 126.01(13) . . ?
C00O O006 C00T 105.12(17) . . ?
C00T O006 Y001 127.98(14) . . ?
C009 N007 Y001 122.84(12) . . ?
C009 N007 C00F 107.02(15) . . ?
C00F N007 Y001 129.05(12) . . ?
C00A N008 Y001 129.37(11) . . ?
C00D N008 Y001 121.63(12) . . ?
C00D N008 C00A 107.34(14) . . ?
O004 C009 C00B 115.21(16) . . ?
N007 C009 O004 114.62(16) . . ?
N007 C009 C00B 130.17(17) . . ?
N008 C00A C00N 110.51(15) . . ?
N008 C00A C00P 110.86(16) . . ?
N008 C00A C00W 102.42(15) . . ?
C00P C00A C00N 111.07(18) . . ?
C00P C00A C00W 112.00(18) . . ?
C00W C00A C00N 109.68(18) . . ?
C009 C00B C00C 118.60(16) . . ?
C00D C00B C009 122.07(17) . . ?
C00D C00B C00C 119.17(16) . . ?
C00E C00C C00B 121.68(17) . . ?
C00E C00C C00J 118.52(18) . . ?
C00J C00C C00B 119.80(18) . . ?
O005 C00D C00B 114.74(16) . . ?
N008 C00D O005 114.28(16) . . ?
N008 C00D C00B 130.97(17) . . ?
C00R C00E C00C 121.0(2) . . ?
N007 C00F C00G 111.99(16) . . ?
N007 C00F C00K 109.67(16) . . ?
N007 C00F C00M 101.35(15) . . ?
C00G C00F C00K 111.16(18) . . ?
C00G C00F C00M 111.35(17) . . ?
C00M C00F C00K 110.94(18) . . ?
Si02 C00H Y001 120.09(10) . . ?
Si03 C00I Y001 125.19(10) . . ?
C00Q C00J C00C 120.3(2) . . ?
C00Q C00L C00R 119.7(2) . . ?
O004 C00M C00F 104.45(15) . . ?
O006 C00O C011 106.1(2) . . ?
C00L C00Q C00J 120.2(2) . . ?
C00L C00R C00E 120.2(2) . . ?
O006 C00T C010 105.0(2) . . ?
O005 C00W C00A 104.27(16) . . ?
C00T C010 C011 103.6(2) . . ?
C00O C011 C010 105.5(2) . . ?

loop_
_geom_bond_atom_site_label_1
_geom_bond_atom_site_label_2
_geom_bond_distance
_geom_bond_site_symmetry_2
_geom_bond_publ_flag
Y001 O006 2.4146(14) . ?
Y001 N007 2.3395(16) . ?
Y001 N008 2.3649(15) . ?
Y001 C00H 2.4083(19) . ?
Y001 C00I 2.4154(19) . ?
Si02 C00H 1.836(2) . ?
Si02 C00S 1.872(2) . ?
Si02 C00U 1.872(2) . ?
Si02 C00V 1.881(2) . ?
Si03 C00I 1.842(2) . ?
Si03 C00X 1.880(2) . ?
Si03 C00Y 1.875(2) . ?
Si03 C00Z 1.877(2) . ?
O004 C009 1.368(2) . ?
O004 C00M 1.439(2) . ?
O005 C00D 1.374(2) . ?
O005 C00W 1.444(2) . ?
O006 C00O 1.457(3) . ?
O006 C00T 1.458(3) . ?
N007 C009 1.320(2) . ?
N007 C00F 1.496(2) . ?
N008 C00A 1.500(2) . ?
N008 C00D 1.325(2) . ?
C009 C00B 1.407(3) . ?
C00A C00N 1.526(3) . ?
C00A C00P 1.513(3) . ?
C00A C00W 1.525(3) . ?
C00B C00C 1.499(3) . ?
C00B C00D 1.402(3) . ?
C00C C00E 1.384(3) . ?
C00C C00J 1.395(3) . ?
C00E C00R 1.382(3) . ?
C00F C00G 1.523(3) . ?
C00F C00K 1.526(3) . ?
C00F C00M 1.524(3) . ?
C00J C00Q 1.391(3) . ?
C00L C00Q 1.378(3) . ?
C00L C00R 1.378(3) . ?
C00O C011 1.506(4) . ?
C00T C010 1.466(4) . ?
C010 C011 1.521(4) . ?
